data_7219641
loop_
_publ_author_name
'Lemmerer, Andreas'
'Govindraju, Stefan'
'Johnston, Marcelle'
'Motloung, Xolani'
'Savig, Kelsey L.'

_publ_section_title
;
 Co-crystals and molecular salts of carboxylic acid/pyridine complexes:
 can calculated pKa's predict proton transfer? A case study of nine
 complexes
;
_journal_issue 19
_journal_name_full CrystEngComm
_journal_page_first 3591
_journal_paper_doi 10.1039/C5CE00102A
_journal_volume 17
_journal_year 2015
_chemical_formula_moiety 'C7 H4 Cl N O4, C5 H4 Br N'
_chemical_formula_sum 'C12 H8 Br Cl N2 O4'
_chemical_formula_weight 359.56
_chemical_name_systematic
;
 (2-chloro-4-nitrobenzoic acid)(2-bromopyridine)  
;
_space_group_IT_number 2
_symmetry_cell_setting triclinic
_symmetry_space_group_name_Hall '-P 1'
_symmetry_space_group_name_H-M 'P -1'
_atom_sites_solution_hydrogens geom
_atom_sites_solution_primary direct
_atom_sites_solution_secondary difmap
_audit_conform_dict_location ftp://ftp.iucr.org/pub/cif_core.dic
_audit_conform_dict_name cif_core.dic
_audit_conform_dict_version 2.3
_audit_creation_date 2012-12-17T06:25:23-00:00
_audit_creation_method 'WinGX routine CIF_UPDATE'
_audit_update_record
;
2014-11-18 deposited with the CCDC.
2015-02-24 downloaded from the CCDC.
;
_cell_angle_alpha 88.094(5)
_cell_angle_beta 77.372(5)
_cell_angle_gamma 80.171(5)
_cell_formula_units_Z 2
_cell_length_a 8.2583(7)
_cell_length_b 9.0938(7)
_cell_length_c 9.1385(7)
_cell_measurement_reflns_used 3260
_cell_measurement_temperature 173(2)
_cell_measurement_theta_max 28.07
_cell_measurement_theta_min 2.27
_cell_volume 659.86(9)
_computing_cell_refinement 'SAINT-Plus (Bruker, 2007)'
_computing_data_collection 'APEX3 (Bruker, 2007)'
_computing_data_reduction 'SAINT-Plus (Bruker 2007)'
_computing_molecular_graphics
;
Ortep-3 for Windows (Farrugia, 1997) and DIAMOND (Brandenburg, 1999)
;
_computing_publication_material
;
WinGX publication routines (Farrugia, 1999) and PLATON (Spek, 2009)
;
_computing_structure_refinement 'SHELXL-97 (Sheldrick, 2008)'
_computing_structure_solution 'SHELXS-97 (Sheldrick, 2008)'
_diffrn_ambient_temperature 173(2)
_diffrn_measured_fraction_theta_full 0.999
_diffrn_measured_fraction_theta_max 0.999
_diffrn_measurement_device_type 'Bruker D8 Venture Photon CMOS'
_diffrn_measurement_method '\w scans'
_diffrn_radiation_monochromator graphite
_diffrn_radiation_type MoK\a
_diffrn_radiation_wavelength 0.71073
_diffrn_reflns_av_R_equivalents 0.0675
_diffrn_reflns_av_unetI/netI 0.0803
_diffrn_reflns_limit_h_max 10
_diffrn_reflns_limit_h_min -10
_diffrn_reflns_limit_k_max 11
_diffrn_reflns_limit_k_min -12
_diffrn_reflns_limit_l_max 11
_diffrn_reflns_limit_l_min -12
_diffrn_reflns_number 8835
_diffrn_reflns_theta_full 27.99
_diffrn_reflns_theta_max 27.99
_diffrn_reflns_theta_min 2.27
_diffrn_standards_number 0
_exptl_absorpt_coefficient_mu 3.331
_exptl_absorpt_correction_T_max 0.6867
_exptl_absorpt_correction_T_min 0.2703
_exptl_absorpt_correction_type multi-scan
_exptl_absorpt_process_details 'SADABS (Sheldrick, 1996)'
_exptl_crystal_colour colourless
_exptl_crystal_density_diffrn 1.81
_exptl_crystal_density_meas 0
_exptl_crystal_density_method 'not measured'
_exptl_crystal_description block
_exptl_crystal_F_000 356
_exptl_crystal_size_max 0.53
_exptl_crystal_size_mid 0.29
_exptl_crystal_size_min 0.12
_refine_diff_density_max 1.282
_refine_diff_density_min -0.59
_refine_diff_density_rms 0.133
_refine_ls_extinction_method none
_refine_ls_goodness_of_fit_ref 1.007
_refine_ls_hydrogen_treatment mixed
_refine_ls_matrix_type full
_refine_ls_number_parameters 185
_refine_ls_number_reflns 3168
_refine_ls_number_restraints 0
_refine_ls_restrained_S_all 1.007
_refine_ls_R_factor_all 0.0727
_refine_ls_R_factor_gt 0.0562
_refine_ls_shift/su_max 0
_refine_ls_shift/su_mean 0
_refine_ls_structure_factor_coef Fsqd
_refine_ls_weighting_details 'calc w=1/[\s^2^(Fo^2^)+(0.0908P)^2^] where P=(Fo^2^+2Fc^2^)/3'
_refine_ls_weighting_scheme calc
_refine_ls_wR_factor_gt 0.1446
_refine_ls_wR_factor_ref 0.1579
_reflns_number_gt 2394
_reflns_number_total 3168
_reflns_threshold_expression >2sigma(I)
_cod_data_source_file c5ce00102a4.cif
_cod_data_source_block 1
_cod_depositor_comments
;
The following automatic conversions were performed:

'_symmetry_cell_setting' value 'Triclinic' changed to 'triclinic'
according to
/usr/data/users/saulius/crontab/automatic-downloads/rss-feeds/RSC/lib/dictionaries/cif_core.dic
dictionary named 'cif_core.dic' version 2.4.2 from 2011-04-26.

Automatic conversion script
Id: cif_fix_values 3008 2015-01-20 13:52:24Z robertas 

 Adding full bibliography for 7219641--7219649.cif.
;
_cod_original_sg_symbol_H-M P-1
_cod_database_code 7219641

loop_
_symmetry_equiv_pos_as_xyz
'x, y, z'
'-x, -y, -z'

loop_
_atom_site_label
_atom_site_type_symbol
_atom_site_fract_x
_atom_site_fract_y
_atom_site_fract_z
_atom_site_U_iso_or_equiv
_atom_site_adp_type
_atom_site_occupancy
_atom_site_symmetry_multiplicity
_atom_site_calc_flag
_atom_site_refinement_flags
C1 C 0.2198(4) 0.5464(4) 0.4859(4) 0.0384(7) Uani 1 1 d .
C2 C 0.1315(4) 0.6928(4) 0.5025(4) 0.0399(7) Uani 1 1 d .
C3 C 0.0509(5) 0.7585(4) 0.3921(4) 0.0433(8) Uani 1 1 d .
H3 H -0.0072 0.8585 0.4027 0.052 Uiso 1 1 calc R
C4 C 0.0571(4) 0.6760(4) 0.2680(4) 0.0414(7) Uani 1 1 d .
C5 C 0.1388(5) 0.5292(4) 0.2476(4) 0.0431(8) Uani 1 1 d .
H5 H 0.1395 0.4737 0.1611 0.052 Uiso 1 1 calc R
C6 C 0.2190(4) 0.4671(4) 0.3581(4) 0.0413(7) Uani 1 1 d .
H6 H 0.2757 0.3667 0.3468 0.05 Uiso 1 1 calc R
C7 C 0.3157(4) 0.4747(4) 0.5986(4) 0.0408(7) Uani 1 1 d .
N1 N -0.0309(4) 0.7452(4) 0.1536(4) 0.0484(7) Uani 1 1 d .
O1 O 0.3303(3) 0.3270(3) 0.5994(3) 0.0475(6) Uani 1 1 d .
H1 H 0.395(6) 0.284(5) 0.668(6) 0.057(12) Uiso 1 1 d .
O2 O 0.3772(4) 0.5429(3) 0.6754(3) 0.0519(6) Uani 1 1 d .
O3 O -0.0419(5) 0.6693(4) 0.0510(4) 0.0744(9) Uani 1 1 d .
O4 O -0.0908(4) 0.8774(3) 0.1672(4) 0.0642(8) Uani 1 1 d .
Cl1 Cl 0.10926(14) 0.79801(11) 0.66169(11) 0.0578(3) Uani 1 1 d .
C8 C 0.6121(4) 0.0875(4) 0.8021(4) 0.0408(7) Uani 1 1 d .
C9 C 0.6994(5) 0.0411(4) 0.9122(4) 0.0464(8) Uani 1 1 d .
H9 H 0.7742 -0.0515 0.9045 0.056 Uiso 1 1 calc R
C10 C 0.6739(5) 0.1346(4) 1.0344(4) 0.0485(8) Uani 1 1 d .
H10 H 0.7301 0.106 1.1138 0.058 Uiso 1 1 calc R
C11 C 0.5672(6) 0.2684(4) 1.0406(4) 0.0508(9) Uani 1 1 d .
H11 H 0.5499 0.3345 1.1229 0.061 Uiso 1 1 calc R
C12 C 0.4855(5) 0.3050(4) 0.9241(4) 0.0499(9) Uani 1 1 d .
H12 H 0.4106 0.3974 0.9289 0.06 Uiso 1 1 calc R
N2 N 0.5071(4) 0.2160(3) 0.8041(3) 0.0436(7) Uani 1 1 d .
Br1 Br 0.63580(5) -0.03460(4) 0.63335(4) 0.0555(2) Uani 1 1 d .

loop_
_atom_site_aniso_label
_atom_site_aniso_U_11
_atom_site_aniso_U_22
_atom_site_aniso_U_33
_atom_site_aniso_U_23
_atom_site_aniso_U_13
_atom_site_aniso_U_12
C1 0.0437(16) 0.0362(17) 0.0361(17) -0.0004(13) -0.0131(13) -0.0031(13)
C2 0.0498(18) 0.0389(18) 0.0335(16) -0.0068(14) -0.0158(14) -0.0042(14)
C3 0.0505(19) 0.0362(18) 0.0436(19) -0.0020(14) -0.0180(15) 0.0024(14)
C4 0.0470(18) 0.0433(19) 0.0359(17) 0.0034(14) -0.0166(14) -0.0038(14)
C5 0.0526(19) 0.0404(19) 0.0378(18) -0.0055(14) -0.0161(14) -0.0021(14)
C6 0.0482(18) 0.0376(18) 0.0380(17) -0.0044(14) -0.0167(14) 0.0030(13)
C7 0.0443(17) 0.0423(19) 0.0358(17) -0.0019(14) -0.0128(14) -0.0018(14)
N1 0.0571(18) 0.0476(18) 0.0424(17) 0.0033(14) -0.0201(14) -0.0026(14)
O1 0.0594(15) 0.0409(14) 0.0472(14) 0.0032(11) -0.0288(12) -0.0010(11)
O2 0.0649(16) 0.0440(14) 0.0534(16) -0.0055(12) -0.0320(13) -0.0014(11)
O3 0.109(3) 0.066(2) 0.0565(18) -0.0123(15) -0.0512(17) 0.0101(17)
O4 0.086(2) 0.0446(17) 0.069(2) 0.0034(14) -0.0448(17) 0.0056(14)
Cl1 0.0775(6) 0.0491(6) 0.0490(5) -0.0184(4) -0.0320(5) 0.0101(4)
C8 0.0514(18) 0.0397(18) 0.0340(16) -0.0025(14) -0.0185(14) -0.0029(14)
C9 0.053(2) 0.0401(19) 0.048(2) 0.0016(15) -0.0221(16) 0.0001(14)
C10 0.061(2) 0.050(2) 0.0410(19) 0.0005(16) -0.0260(16) -0.0081(17)
C11 0.073(2) 0.043(2) 0.0398(19) -0.0052(16) -0.0192(17) -0.0097(17)
C12 0.067(2) 0.0385(19) 0.045(2) -0.0029(15) -0.0187(17) 0.0002(16)
N2 0.0547(17) 0.0391(16) 0.0401(16) 0.0007(12) -0.0209(13) -0.0028(12)
Br1 0.0761(3) 0.0481(3) 0.0436(3) -0.01125(17) -0.02572(19) 0.00462(19)

loop_
_atom_type_symbol
_atom_type_description
_atom_type_scat_dispersion_real
_atom_type_scat_dispersion_imag
_atom_type_scat_source
C C 0.0033 0.0016 'International Tables Vol C Tables 4.2.6.8 and 6.1.1.4'
H H 0 0 'International Tables Vol C Tables 4.2.6.8 and 6.1.1.4'
N N 0.0061 0.0033 'International Tables Vol C Tables 4.2.6.8 and 6.1.1.4'
O O 0.0106 0.006 'International Tables Vol C Tables 4.2.6.8 and 6.1.1.4'
Cl Cl 0.1484 0.1585 'International Tables Vol C Tables 4.2.6.8 and 6.1.1.4'
Br Br -0.2901 2.4595 'International Tables Vol C Tables 4.2.6.8 and 6.1.1.4'

loop_
_exptl_crystal_face_index_h
_exptl_crystal_face_index_k
_exptl_crystal_face_index_l
_exptl_crystal_face_perp_dist
1 -1 2 0.27
1 -2 1 0.258
-1 2 -1 0.191
2 1 -2 0.061
-2 -1 2 0.059
1 1 1 0.13
-1 -1 -1 0.121
0 -1 0 0.216

loop_
_geom_angle_atom_site_label_1
_geom_angle_atom_site_label_2
_geom_angle_atom_site_label_3
_geom_angle
C6 C1 C2 117.9(3)
C6 C1 C7 119.8(3)
C2 C1 C7 122.3(3)
C3 C2 C1 120.8(3)
C3 C2 Cl1 116.6(3)
C1 C2 Cl1 122.5(3)
C4 C3 C2 118.5(3)
C4 C3 H3 120.7
C2 C3 H3 120.7
C3 C4 C5 123.1(3)
C3 C4 N1 118.1(3)
C5 C4 N1 118.8(3)
C6 C5 C4 117.2(3)
C6 C5 H5 121.4
C4 C5 H5 121.4
C5 C6 C1 122.4(3)
C5 C6 H6 118.8
C1 C6 H6 118.8
O2 C7 O1 123.8(3)
O2 C7 C1 123.5(3)
O1 C7 C1 112.6(3)
O3 N1 O4 123.0(3)
O3 N1 C4 119.0(3)
O4 N1 C4 118.0(3)
C7 O1 H1 111(3)
N2 C8 C9 124.7(3)
N2 C8 Br1 115.0(3)
C9 C8 Br1 120.3(3)
C8 C9 C10 117.4(3)
C8 C9 H9 121.3
C10 C9 H9 121.3
C11 C10 C9 119.7(4)
C11 C10 H10 120.1
C9 C10 H10 120.1
C10 C11 C12 118.5(4)
C10 C11 H11 120.8
C12 C11 H11 120.8
N2 C12 C11 123.1(4)
N2 C12 H12 118.5
C11 C12 H12 118.5
C8 N2 C12 116.5(3)

loop_
_geom_bond_atom_site_label_1
_geom_bond_atom_site_label_2
_geom_bond_distance
C1 C6 1.394(5)
C1 C2 1.400(5)
C1 C7 1.500(5)
C2 C3 1.391(5)
C2 Cl1 1.726(3)
C3 C4 1.368(5)
C3 H3 0.95
C4 C5 1.388(5)
C4 N1 1.466(5)
C5 C6 1.380(5)
C5 H5 0.95
C6 H6 0.95
C7 O2 1.195(4)
C7 O1 1.328(4)
N1 O3 1.210(4)
N1 O4 1.219(4)
O1 H1 0.95(5)
C8 N2 1.329(5)
C8 C9 1.376(5)
C8 Br1 1.886(3)
C9 C10 1.383(5)
C9 H9 0.95
C10 C11 1.370(6)
C10 H10 0.95
C11 C12 1.383(6)
C11 H11 0.95
C12 N2 1.347(5)
C12 H12 0.95

loop_
_geom_hbond_atom_site_label_D
_geom_hbond_atom_site_label_H
_geom_hbond_atom_site_label_A
_geom_hbond_distance_DH
_geom_hbond_distance_HA
_geom_hbond_distance_DA
_geom_hbond_angle_DHA
O1 H1 N2 0.95(5) 1.74(5) 2.686(4) 176(4)

loop_
_geom_torsion_atom_site_label_1
_geom_torsion_atom_site_label_2
_geom_torsion_atom_site_label_3
_geom_torsion_atom_site_label_4
_geom_torsion
C6 C1 C2 C3 -2.3(5)
C7 C1 C2 C3 176.7(3)
C6 C1 C2 Cl1 175.0(3)
C7 C1 C2 Cl1 -5.9(5)
C1 C2 C3 C4 1.2(5)
Cl1 C2 C3 C4 -176.3(3)
C2 C3 C4 C5 0.6(6)
C2 C3 C4 N1 178.9(3)
C3 C4 C5 C6 -1.1(5)
N1 C4 C5 C6 -179.4(3)
C4 C5 C6 C1 -0.1(5)
C2 C1 C6 C5 1.8(5)
C7 C1 C6 C5 -177.3(3)
C6 C1 C7 O2 150.4(4)
C2 C1 C7 O2 -28.7(5)
C6 C1 C7 O1 -27.1(4)
C2 C1 C7 O1 153.8(3)
C3 C4 N1 O3 -172.3(4)
C5 C4 N1 O3 6.1(5)
C3 C4 N1 O4 7.2(5)
C5 C4 N1 O4 -174.4(3)
N2 C8 C9 C10 0.8(6)
Br1 C8 C9 C10 -178.7(3)
C8 C9 C10 C11 -1.1(6)
C9 C10 C11 C12 1.1(6)
C10 C11 C12 N2 -0.7(6)
C9 C8 N2 C12 -0.4(5)
Br1 C8 N2 C12 179.1(3)
C11 C12 N2 C8 0.4(6)
